data_4323734
loop_
_publ_author_name
'Mathias O. Senge'
'Werner W. Kalisch'

_publ_section_title
;
 Synthesis and Structural Characterization of Nonplanar
 Tetraphenylporphyrins and Their Metal Complexes with Graded Degrees of
 \b-Ethyl Substitution
;
_journal_name_full 'Inorganic Chemistry'
_journal_page_first 6103
_journal_page_last 6116
_journal_paper_doi 10.1021/ic970765g
_journal_volume 36
_journal_year 1997
_chemical_compound_source synthetic
_chemical_formula_moiety 'C49 H40 N4 O Zn'
_chemical_formula_structural 'C49 H40 N4 O Zn'
_chemical_formula_sum 'C49 H40 N4 O Zn'
_chemical_formula_weight 766.22
_chemical_name_common Zn(II)DiET-TPP(MeOH)
_chemical_name_systematic
; 
 (Methanol)(2,3-Diethyl-5,10,15,20-tetraphenylporphyrinato)zinc(II)
;
_space_group_IT_number 2
_symmetry_cell_setting triclinic
_symmetry_space_group_name_Hall '-P 1'
_symmetry_space_group_name_H-M 'P -1'
_atom_sites_solution_hydrogens geom
_atom_sites_solution_primary Patterson
_atom_sites_solution_secondary difmap
_audit_creation_method SHELXL
_cell_angle_alpha 92.19(5)
_cell_angle_beta 95.88(4)
_cell_angle_gamma 97.81(3)
_cell_formula_units_Z 2
_cell_length_a 10.387(4)
_cell_length_b 10.808(5)
_cell_length_c 17.503(12)
_cell_measurement_reflns_used 33
_cell_measurement_temperature 130(2)
_cell_measurement_theta_max 29
_cell_measurement_theta_min 22
_cell_volume 1933.8(18)
_computing_cell_refinement 'Siemens P3'
_computing_data_collection 'Siemens P3'
_computing_data_reduction 'XDISK, SHELXTL-Plus, Siemens, 1994'
_computing_molecular_graphics 'XP, SHELXTL-Plus, Siemens, 1994'
_computing_publication_material 'XCIF, SHELXTL-Plus, Siemens, 1994'
_computing_structure_refinement 'SHELXL, SHELXTL-Plus, Siemens, 1994'
_computing_structure_solution 'SHELXS, SHELXTL-Plus, Siemens, 1994'
_diffrn_ambient_temperature 130(2)
_diffrn_measurement_device 'Syntex P21'
_diffrn_measurement_method 2theta-theta
_diffrn_radiation_monochromator graphite
_diffrn_radiation_source 'fine-focus sealed tube'
_diffrn_radiation_type CuK\a
_diffrn_radiation_wavelength 1.54178
_diffrn_reflns_av_R_equivalents 0.0305
_diffrn_reflns_av_sigmaI/netI 0.0803
_diffrn_reflns_limit_h_max 11
_diffrn_reflns_limit_h_min -11
_diffrn_reflns_limit_k_max 11
_diffrn_reflns_limit_k_min -11
_diffrn_reflns_limit_l_max 19
_diffrn_reflns_limit_l_min 0
_diffrn_reflns_number 5292
_diffrn_reflns_theta_max 57.04
_diffrn_reflns_theta_min 2.54
_diffrn_standards_decay_% stable
_diffrn_standards_interval_count 198
_diffrn_standards_number 2
_exptl_absorpt_coefficient_mu 1.212
_exptl_absorpt_correction_T_max 0.95
_exptl_absorpt_correction_T_min 0.59
_exptl_absorpt_correction_type empirical
_exptl_crystal_colour red
_exptl_crystal_density_diffrn 1.316
_exptl_crystal_density_meas ?
_exptl_crystal_density_method n/a
_exptl_crystal_description plate
_exptl_crystal_F_000 800
_exptl_crystal_size_max 0.43
_exptl_crystal_size_mid 0.4
_exptl_crystal_size_min 0.04
_refine_diff_density_max 1.013
_refine_diff_density_min -1.412
_refine_diff_density_rms 0.106
_refine_ls_extinction_method n/d
_refine_ls_goodness_of_fit_all 1.024
_refine_ls_goodness_of_fit_obs 1.073
_refine_ls_hydrogen_treatment constr
_refine_ls_matrix_type full
_refine_ls_number_parameters 497
_refine_ls_number_reflns 5217
_refine_ls_number_restraints 24
_refine_ls_restrained_S_all 1.024
_refine_ls_restrained_S_obs 1.070
_refine_ls_R_factor_all 0.1112
_refine_ls_R_factor_obs 0.0826
_refine_ls_shift/esd_max 0.000
_refine_ls_shift/esd_mean 0.000
_refine_ls_structure_factor_coef Fsqd
_refine_ls_weighting_details 'w=1/[\s^2^(Fo^2^)+(0.1444P)^2^+2.6330P] where P=(Fo^2^+2Fc^2^)/3'
_refine_ls_weighting_scheme calc
_refine_ls_wR_factor_all 0.2343
_refine_ls_wR_factor_obs 0.2082
_reflns_number_observed 3848
_reflns_number_total 5218
_reflns_observed_criterion >2sigma(I)
_cod_data_source_file ic970765g_05.cif
_cod_data_source_block ms288
_cod_depositor_comments
;
The following automatic conversions were performed:

'_exptl_crystal_density_meas' value 'N/D' was changed to '?' - the
value is perceived as not measured.

Automatic conversion script
Id: cif_fix_values 3008 2015-01-20 13:52:24Z robertas 

The following automatic conversions were performed:

'_refine_ls_weighting_scheme' value 'calc
w=1/[\s^2^(Fo^2^)+(0.1444P)^2^+2.6330P] where P=(Fo^2^+2Fc^2^)/3' was
changed to 'calc'. New tag '_refine_ls_weighting_details' was
created. The value of the new tag was set to
'w=1/[\s^2^(Fo^2^)+(0.1444P)^2^+2.6330P] where P=(Fo^2^+2Fc^2^)/3'.

Automatic conversion script
Id: cif_fix_values 3143 2015-03-26 13:38:13Z robertas 
;
_cod_database_code 4323734

loop_
_symmetry_equiv_pos_as_xyz
'x, y, z'
'-x, -y, -z'

loop_
_atom_site_aniso_label
_atom_site_aniso_U_11
_atom_site_aniso_U_22
_atom_site_aniso_U_33
_atom_site_aniso_U_23
_atom_site_aniso_U_13
_atom_site_aniso_U_12
Zn 0.0226(5) 0.0224(5) 0.0237(5) 0.0004(3) 0.0025(3) 0.0018(3)
O1A 0.041(3) 0.031(2) 0.032(3) 0.004(2) 0.011(2) 0.005(2)
C1A 0.044(4) 0.047(4) 0.035(4) 0.002(4) 0.009(3) 0.005(4)
N21 0.024(3) 0.021(3) 0.028(3) -0.001(2) 0.007(2) -0.004(2)
N22 0.025(3) 0.025(3) 0.020(3) -0.001(2) 0.004(2) 0.005(2)
N23 0.021(3) 0.024(3) 0.029(3) -0.004(2) 0.000(2) 0.001(2)
N24 0.025(3) 0.025(3) 0.023(3) -0.001(2) 0.002(2) 0.008(2)
C1 0.027(3) 0.021(3) 0.024(4) -0.007(3) 0.009(3) 0.000(3)
C2 0.029(3) 0.029(3) 0.019(3) 0.000(3) -0.001(3) 0.008(3)
C21 0.023(3) 0.036(4) 0.040(4) 0.005(3) -0.002(3) 0.001(3)
C22 0.036(4) 0.049(4) 0.036(4) 0.005(4) -0.007(3) 0.000(3)
C3 0.022(3) 0.033(4) 0.018(3) -0.001(3) -0.002(3) 0.005(3)
C31 0.029(4) 0.036(4) 0.038(4) -0.002(3) 0.006(3) 0.004(3)
C32 0.039(4) 0.033(4) 0.063(5) 0.005(4) 0.016(4) 0.007(3)
C4 0.025(3) 0.029(3) 0.018(3) 0.002(3) 0.002(3) 0.008(3)
C5 0.028(3) 0.024(3) 0.015(3) 0.004(3) 0.003(3) 0.005(3)
C51 0.020(3) 0.028(3) 0.023(4) 0.005(3) 0.000(3) -0.002(3)
C52 0.031(4) 0.038(4) 0.031(4) 0.009(3) 0.004(3) 0.009(3)
C53 0.032(4) 0.063(5) 0.043(5) 0.020(4) 0.003(3) 0.000(4)
C54 0.035(4) 0.042(5) 0.067(6) 0.032(4) -0.007(4) 0.005(4)
C55 0.027(4) 0.033(4) 0.066(6) 0.005(4) 0.000(4) 0.013(3)
C56 0.030(4) 0.029(4) 0.040(4) 0.005(3) 0.001(3) 0.005(3)
C6 0.024(3) 0.026(3) 0.019(3) 0.000(3) 0.004(3) 0.007(3)
C7 0.031(4) 0.021(3) 0.031(4) 0.008(3) 0.003(3) 0.002(3)
C8 0.026(3) 0.027(3) 0.029(4) 0.001(3) 0.007(3) -0.001(3)
C9 0.021(3) 0.028(3) 0.033(4) -0.005(3) 0.002(3) 0.005(3)
C10 0.023(3) 0.020(3) 0.035(4) -0.004(3) 0.003(3) 0.003(3)
C101 0.027(3) 0.023(3) 0.029(4) 0.000(3) -0.005(3) -0.002(3)
C102 0.030(4) 0.040(4) 0.025(4) -0.001(3) 0.005(3) 0.003(3)
C103 0.031(4) 0.052(5) 0.037(4) 0.004(4) 0.004(3) 0.005(3)
C104 0.024(3) 0.038(4) 0.044(5) 0.012(3) -0.004(3) 0.002(3)
C105 0.042(5) 0.045(5) 0.071(6) -0.031(4) -0.008(4) 0.003(4)
C106 0.027(4) 0.051(5) 0.064(6) -0.025(4) 0.002(4) 0.005(3)
C11 0.034(4) 0.021(3) 0.027(4) -0.002(3) 0.008(3) 0.003(3)
C12 0.025(3) 0.031(4) 0.032(4) -0.001(3) -0.004(3) 0.001(3)
C13 0.034(4) 0.030(4) 0.027(4) 0.005(3) -0.002(3) 0.010(3)
C14 0.030(3) 0.028(3) 0.018(3) 0.011(3) 0.001(3) 0.011(3)
C15 0.030(3) 0.026(3) 0.021(4) 0.003(3) 0.004(3) 0.010(3)
C151 0.028(3) 0.024(3) 0.021(4) 0.004(3) -0.002(3) 0.006(3)
C152 0.047(4) 0.044(4) 0.027(4) 0.004(3) 0.012(3) 0.014(3)
C153 0.051(4) 0.047(4) 0.028(4) 0.014(3) 0.010(3) 0.009(4)
C154 0.029(4) 0.034(4) 0.034(4) 0.014(3) 0.001(3) 0.002(3)
C155 0.047(4) 0.031(4) 0.046(5) 0.004(3) 0.002(4) 0.014(3)
C156 0.044(4) 0.036(4) 0.025(4) 0.005(3) 0.006(3) 0.010(3)
C16 0.029(3) 0.025(3) 0.020(4) 0.000(3) 0.008(3) 0.009(3)
C17 0.032(4) 0.021(3) 0.027(4) 0.004(3) 0.005(3) 0.005(3)
C18 0.031(4) 0.024(3) 0.024(4) -0.001(3) 0.011(3) 0.000(3)
C19 0.030(3) 0.026(3) 0.023(4) -0.012(3) 0.007(3) 0.000(3)
C20 0.025(3) 0.029(3) 0.018(3) -0.005(3) 0.004(3) 0.005(3)
C201 0.027(3) 0.018(3) 0.032(4) 0.003(3) 0.002(3) 0.001(3)
C202 0.035(4) 0.034(4) 0.035(4) 0.004(3) 0.001(3) 0.008(3)
C203 0.030(4) 0.037(4) 0.066(6) 0.016(4) 0.008(4) 0.013(3)
C204 0.026(4) 0.040(4) 0.070(6) 0.016(4) -0.005(4) -0.003(3)
C205 0.058(5) 0.037(4) 0.043(5) -0.003(4) -0.019(4) -0.008(4)
C206 0.040(4) 0.025(3) 0.036(4) 0.000(3) -0.005(3) -0.006(3)

loop_
_atom_site_label
_atom_site_type_symbol
_atom_site_fract_x
_atom_site_fract_y
_atom_site_fract_z
_atom_site_U_iso_or_equiv
_atom_site_thermal_displace_type
_atom_site_occupancy
_atom_site_calc_flag
_atom_site_refinement_flags
_atom_site_disorder_group
Zn Zn 0.12695(7) 0.29133(7) 0.26397(5) 0.0230(3) Uani 1 d . .
O1A O 0.2059(4) 0.2056(4) 0.1648(3) 0.0341(11) Uani 1 d . .
C1A C 0.2323(7) 0.2770(7) 0.0999(4) 0.042(2) Uani 1 d . .
H1AA H 0.2665(7) 0.2252(7) 0.0617(4) 0.063 Uiso 1 calc R .
H1AB H 0.2971(7) 0.3502(7) 0.1163(4) 0.063 Uiso 1 calc R .
H1AC H 0.1514(7) 0.3044(7) 0.0772(4) 0.063 Uiso 1 calc R .
N21 N -0.0321(5) 0.3567(4) 0.2033(3) 0.0245(12) Uani 1 d . .
N22 N 0.2378(5) 0.4600(5) 0.2587(3) 0.0233(12) Uani 1 d . .
N23 N 0.2738(5) 0.2411(5) 0.3437(3) 0.0248(12) Uani 1 d . .
N24 N 0.0081(5) 0.1379(5) 0.2904(3) 0.0242(12) Uani 1 d . .
C1 C -0.1571(6) 0.2952(5) 0.1873(4) 0.0244(15) Uani 1 d . .
C2 C -0.2387(6) 0.3751(6) 0.1454(4) 0.0257(15) Uani 1 d . .
C21 C -0.3856(6) 0.3535(7) 0.1169(4) 0.034(2) Uani 1 d . .
H21A H -0.4296(6) 0.2869(7) 0.1464(4) 0.040 Uiso 1 calc R .
H21B H -0.4230(6) 0.4310(7) 0.1274(4) 0.040 Uiso 1 calc R .
C22 C -0.4145(7) 0.3163(7) 0.0315(4) 0.042(2) Uani 1 d . .
H22A H -0.5093(7) 0.3039(7) 0.0171(4) 0.062 Uiso 1 calc R .
H22B H -0.3797(7) 0.2383(7) 0.0206(4) 0.062 Uiso 1 calc R .
H22C H -0.3732(7) 0.3826(7) 0.0017(4) 0.062 Uiso 1 calc R .
C3 C -0.1612(6) 0.4844(6) 0.1338(4) 0.0244(14) Uani 1 d . .
C31 C -0.2125(7) 0.5956(6) 0.0992(4) 0.034(2) Uani 1 d . .
H31A H -0.2850(7) 0.5658(6) 0.0588(4) 0.041 Uiso 1 calc R .
H31B H -0.1421(7) 0.6444(6) 0.0743(4) 0.041 Uiso 1 calc R .
C32 C -0.2611(7) 0.6809(7) 0.1577(5) 0.044(2) Uani 1 d . .
H32A H -0.2932(7) 0.7513(7) 0.1317(5) 0.066 Uiso 1 calc R .
H32B H -0.1893(7) 0.7125(7) 0.1972(5) 0.066 Uiso 1 calc R .
H32C H -0.3323(7) 0.6338(7) 0.1817(5) 0.066 Uiso 1 calc R .
C4 C -0.0302(6) 0.4711(6) 0.1705(3) 0.0238(14) Uani 1 d . .
C5 C 0.0813(6) 0.5617(6) 0.1727(3) 0.0219(14) Uani 1 d . .
C51 C 0.0784(6) 0.6778(5) 0.1298(3) 0.0243(14) Uani 1 d D .
C52 C 0.0990(6) 0.6775(6) 0.0528(3) 0.032(2) Uani 1 d D .
H52A H 0.1104(6) 0.6019(6) 0.0265(3) 0.039 Uiso 1 calc R .
C53 C 0.1030(7) 0.7879(6) 0.0138(4) 0.046(2) Uani 1 d D .
H53A H 0.1169(7) 0.7879(6) -0.0391(4) 0.056 Uiso 1 calc R .
C54 C 0.0864(7) 0.8980(7) 0.0531(4) 0.049(2) Uani 1 d D .
H54A H 0.0910(7) 0.9738(7) 0.0272(4) 0.058 Uiso 1 calc R .
C55 C 0.0636(6) 0.8984(6) 0.1291(4) 0.041(2) Uani 1 d D .
H55A H 0.0503(6) 0.9736(6) 0.1552(4) 0.050 Uiso 1 calc R .
C56 C 0.0602(6) 0.7886(5) 0.1670(4) 0.033(2) Uani 1 d D .
H56A H 0.0451(6) 0.7889(5) 0.2196(4) 0.040 Uiso 1 calc R .
C6 C 0.2055(6) 0.5530(6) 0.2137(3) 0.0226(14) Uani 1 d . .
C7 C 0.3177(6) 0.6485(6) 0.2140(4) 0.028(2) Uani 1 d . .
H7A H 0.3213(6) 0.7233(6) 0.1870(4) 0.033 Uiso 1 calc R .
C8 C 0.4156(6) 0.6115(6) 0.2599(4) 0.028(2) Uani 1 d . .
H8A H 0.5017(6) 0.6551(6) 0.2711(4) 0.033 Uiso 1 calc R .
C9 C 0.3666(6) 0.4952(6) 0.2885(4) 0.027(2) Uani 1 d . .
C10 C 0.4404(6) 0.4255(6) 0.3383(4) 0.0262(15) Uani 1 d . .
C101 C 0.5783(6) 0.4843(5) 0.3652(3) 0.028(2) Uani 1 d D .
C102 C 0.6816(5) 0.4532(6) 0.3287(4) 0.032(2) Uani 1 d D .
H10A H 0.6656(5) 0.3900(6) 0.2883(4) 0.038 Uiso 1 calc R .
C103 C 0.8084(6) 0.5119(6) 0.3494(4) 0.040(2) Uani 1 d D .
H10B H 0.8782(6) 0.4888(6) 0.3234(4) 0.048 Uiso 1 calc R .
C104 C 0.8322(6) 0.6038(6) 0.4077(4) 0.036(2) Uani 1 d D .
H10C H 0.9184(6) 0.6460(6) 0.4214(4) 0.043 Uiso 1 calc R .
C105 C 0.7306(6) 0.6343(7) 0.4463(5) 0.055(2) Uani 1 d D .
H10D H 0.7471(6) 0.6958(7) 0.4876(5) 0.066 Uiso 1 calc R .
C106 C 0.6044(6) 0.5752(7) 0.4247(5) 0.048(2) Uani 1 d D .
H10E H 0.5347(6) 0.5974(7) 0.4512(5) 0.058 Uiso 1 calc R .
C11 C 0.3956(6) 0.3082(6) 0.3648(4) 0.0272(15) Uani 1 d . .
C12 C 0.4700(6) 0.2371(6) 0.4165(4) 0.030(2) Uani 1 d . .
H12A H 0.5573(6) 0.2616(6) 0.4391(4) 0.036 Uiso 1 calc R .
C13 C 0.3933(6) 0.1299(6) 0.4268(4) 0.030(2) Uani 1 d . .
H13A H 0.4159(6) 0.0648(6) 0.4583(4) 0.036 Uiso 1 calc R .
C14 C 0.2701(6) 0.1323(6) 0.3809(4) 0.0245(14) Uani 1 d . .
C15 C 0.1628(6) 0.0373(6) 0.3755(4) 0.0248(14) Uani 1 d . .
C151 C 0.1771(6) -0.0793(5) 0.4173(3) 0.0246(14) Uani 1 d D .
C152 C 0.1488(7) -0.0894(6) 0.4924(3) 0.038(2) Uani 1 d D .
H15A H 0.1244(7) -0.0195(6) 0.5191(3) 0.045 Uiso 1 calc R .
C153 C 0.1554(7) -0.1997(6) 0.5294(4) 0.041(2) Uani 1 d D .
H15B H 0.1337(7) -0.2051(6) 0.5807(4) 0.049 Uiso 1 calc R .
C154 C 0.1932(6) -0.3018(6) 0.4926(4) 0.032(2) Uani 1 d D .
H15C H 0.1983(6) -0.3773(6) 0.5181(4) 0.039 Uiso 1 calc R .
C155 C 0.2233(7) -0.2919(6) 0.4178(4) 0.041(2) Uani 1 d D .
H15D H 0.2495(7) -0.3613(6) 0.3916(4) 0.049 Uiso 1 calc R .
C156 C 0.2156(7) -0.1823(5) 0.3806(4) 0.034(2) Uani 1 d D .
H15E H 0.2369(7) -0.1772(5) 0.3292(4) 0.041 Uiso 1 calc R .
C16 C 0.0419(6) 0.0422(6) 0.3328(4) 0.0242(14) Uani 1 d . .
C17 C -0.0677(6) -0.0579(6) 0.3286(4) 0.0263(15) Uani 1 d . .
H17A H -0.0696(6) -0.1352(6) 0.3528(4) 0.032 Uiso 1 calc R .
C18 C -0.1660(6) -0.0194(6) 0.2836(4) 0.0262(15) Uani 1 d . .
H18A H -0.2508(6) -0.0648(6) 0.2705(4) 0.031 Uiso 1 calc R .
C19 C -0.1202(6) 0.1026(6) 0.2588(4) 0.027(2) Uani 1 d . .
C20 C -0.1966(6) 0.1748(6) 0.2135(3) 0.0243(14) Uani 1 d . .
C201 C -0.3344(6) 0.1103(5) 0.1908(3) 0.0260(15) Uani 1 d D .
C202 C -0.4255(6) 0.1075(6) 0.2430(4) 0.035(2) Uani 1 d D .
H20A H -0.4025(6) 0.1519(6) 0.2914(4) 0.042 Uiso 1 calc R .
C203 C -0.5498(6) 0.0415(6) 0.2264(4) 0.043(2) Uani 1 d D .
H20B H -0.6108(6) 0.0394(6) 0.2634(4) 0.052 Uiso 1 calc R .
C204 C -0.5839(7) -0.0209(7) 0.1558(4) 0.047(2) Uani 1 d D .
H20C H -0.6697(7) -0.0645(7) 0.1431(4) 0.056 Uiso 1 calc R .
C205 C -0.4937(7) -0.0201(7) 0.1037(4) 0.049(2) Uani 1 d D .
H20D H -0.5165(7) -0.0651(7) 0.0554(4) 0.059 Uiso 1 calc R .
C206 C -0.3694(6) 0.0463(6) 0.1212(4) 0.036(2) Uani 1 d D .
H20E H -0.3080(6) 0.0472(6) 0.0845(4) 0.043 Uiso 1 calc R .

loop_
_atom_type_symbol
_atom_type_description
_atom_type_scat_dispersion_real
_atom_type_scat_dispersion_imag
_atom_type_scat_source
C C 0.0181 0.0091 'International Tables Vol C Tables 4.2.6.8 and 6.1.1.4'
H H 0.0000 0.0000 'International Tables Vol C Tables 4.2.6.8 and 6.1.1.4'
N N 0.0311 0.0180 'International Tables Vol C Tables 4.2.6.8 and 6.1.1.4'
O O 0.0492 0.0322 'International Tables Vol C Tables 4.2.6.8 and 6.1.1.4'
Zn Zn -1.5491 0.6778 'International Tables Vol C Tables 4.2.6.8 and 6.1.1.4'

loop_
_geom_angle_atom_site_label_1
_geom_angle_atom_site_label_2
_geom_angle_atom_site_label_3
_geom_angle
_geom_angle_site_symmetry_1
_geom_angle_site_symmetry_3
_geom_angle_publ_flag
N24 Zn N22 168.1(2) . . ?
N24 Zn N21 90.2(2) . . ?
N22 Zn N21 90.4(2) . . ?
N24 Zn N23 88.4(2) . . ?
N22 Zn N23 88.7(2) . . ?
N21 Zn N23 168.9(2) . . ?
N24 Zn O1A 97.7(2) . . ?
N22 Zn O1A 94.0(2) . . ?
N21 Zn O1A 98.0(2) . . ?
N23 Zn O1A 93.1(2) . . ?
C1A O1A Zn 120.1(4) . . ?
C1 N21 C4 106.7(5) . . ?
C1 N21 Zn 127.3(4) . . ?
C4 N21 Zn 126.0(4) . . ?
C6 N22 C9 106.3(5) . . ?
C6 N22 Zn 125.3(4) . . ?
C9 N22 Zn 127.6(4) . . ?
C14 N23 C11 106.6(5) . . ?
C14 N23 Zn 126.6(4) . . ?
C11 N23 Zn 126.6(4) . . ?
C16 N24 C19 106.7(5) . . ?
C16 N24 Zn 127.4(4) . . ?
C19 N24 Zn 125.3(4) . . ?
N21 C1 C20 122.7(6) . . ?
N21 C1 C2 109.8(5) . . ?
C20 C1 C2 127.5(6) . . ?
C3 C2 C1 107.8(5) . . ?
C3 C2 C21 121.5(6) . . ?
C1 C2 C21 130.6(6) . . ?
C22 C21 C2 113.5(6) . . ?
C2 C3 C4 105.5(6) . . ?
C2 C3 C31 123.7(6) . . ?
C4 C3 C31 130.4(6) . . ?
C3 C31 C32 113.3(6) . . ?
N21 C4 C5 124.6(6) . . ?
N21 C4 C3 110.2(5) . . ?
C5 C4 C3 125.2(6) . . ?
C4 C5 C6 125.1(6) . . ?
C4 C5 C51 121.3(5) . . ?
C6 C5 C51 113.6(5) . . ?
C56 C51 C52 119.2(6) . . ?
C56 C51 C5 120.5(5) . . ?
C52 C51 C5 120.3(5) . . ?
C51 C52 C53 120.2(6) . . ?
C54 C53 C52 119.2(7) . . ?
C55 C54 C53 120.9(7) . . ?
C54 C55 C56 119.3(7) . . ?
C55 C56 C51 121.3(6) . . ?
N22 C6 C5 127.3(5) . . ?
N22 C6 C7 109.5(5) . . ?
C5 C6 C7 123.1(6) . . ?
C8 C7 C6 107.0(6) . . ?
C7 C8 C9 107.4(5) . . ?
N22 C9 C10 125.6(6) . . ?
N22 C9 C8 109.8(6) . . ?
C10 C9 C8 124.5(6) . . ?
C11 C10 C9 125.5(6) . . ?
C11 C10 C101 118.3(6) . . ?
C9 C10 C101 116.2(5) . . ?
C102 C101 C106 118.1(6) . . ?
C102 C101 C10 120.7(5) . . ?
C106 C101 C10 121.2(5) . . ?
C101 C102 C103 121.7(6) . . ?
C104 C103 C102 119.5(6) . . ?
C103 C104 C105 119.7(6) . . ?
C104 C105 C106 120.1(6) . . ?
C101 C106 C105 121.0(6) . . ?
N23 C11 C10 125.0(6) . . ?
N23 C11 C12 109.1(5) . . ?
C10 C11 C12 125.8(6) . . ?
C13 C12 C11 107.5(6) . . ?
C12 C13 C14 107.0(6) . . ?
N23 C14 C15 125.1(6) . . ?
N23 C14 C13 109.7(5) . . ?
C15 C14 C13 125.2(6) . . ?
C14 C15 C16 124.8(6) . . ?
C14 C15 C151 118.4(6) . . ?
C16 C15 C151 116.8(5) . . ?
C152 C151 C156 117.9(6) . . ?
C152 C151 C15 121.3(5) . . ?
C156 C151 C15 120.8(5) . . ?
C151 C152 C153 121.1(6) . . ?
C154 C153 C152 120.7(6) . . ?
C153 C154 C155 118.5(6) . . ?
C156 C155 C154 120.8(6) . . ?
C155 C156 C151 120.9(6) . . ?
N24 C16 C15 126.6(6) . . ?
N24 C16 C17 109.9(5) . . ?
C15 C16 C17 123.5(6) . . ?
C18 C17 C16 106.5(6) . . ?
C17 C18 C19 108.0(5) . . ?
N24 C19 C20 126.4(6) . . ?
N24 C19 C18 108.9(6) . . ?
C20 C19 C18 124.6(6) . . ?
C19 C20 C1 127.2(6) . . ?
C19 C20 C201 113.0(5) . . ?
C1 C20 C201 119.8(6) . . ?
C206 C201 C202 118.5(6) . . ?
C206 C201 C20 121.5(5) . . ?
C202 C201 C20 119.9(5) . . ?
C201 C202 C203 121.5(6) . . ?
C204 C203 C202 119.2(7) . . ?
C205 C204 C203 119.8(6) . . ?
C204 C205 C206 120.3(7) . . ?
C201 C206 C205 120.7(7) . . ?

loop_
_geom_bond_atom_site_label_1
_geom_bond_atom_site_label_2
_geom_bond_distance
_geom_bond_site_symmetry_2
_geom_bond_publ_flag
Zn N24 2.026(5) . ?
Zn N22 2.030(5) . ?
Zn N21 2.091(5) . ?
Zn N23 2.101(5) . ?
Zn O1A 2.217(5) . ?
O1A C1A 1.426(8) . ?
N21 C1 1.371(8) . ?
N21 C4 1.380(8) . ?
N22 C6 1.357(8) . ?
N22 C9 1.383(8) . ?
N23 C14 1.364(8) . ?
N23 C11 1.378(8) . ?
N24 C16 1.360(8) . ?
N24 C19 1.386(8) . ?
C1 C20 1.419(9) . ?
C1 C2 1.457(9) . ?
C2 C3 1.369(9) . ?
C2 C21 1.540(9) . ?
C21 C22 1.522(10) . ?
C3 C4 1.472(8) . ?
C3 C31 1.503(10) . ?
C31 C32 1.521(10) . ?
C4 C5 1.408(8) . ?
C5 C6 1.428(9) . ?
C5 C51 1.489(8) . ?
C51 C56 1.385(7) . ?
C51 C52 1.386(7) . ?
C52 C53 1.395(7) . ?
C53 C54 1.392(8) . ?
C54 C55 1.374(8) . ?
C55 C56 1.380(7) . ?
C6 C7 1.447(8) . ?
C7 C8 1.345(9) . ?
C8 C9 1.420(9) . ?
C9 C10 1.408(9) . ?
C10 C11 1.403(9) . ?
C10 C101 1.506(8) . ?
C101 C102 1.376(7) . ?
C101 C106 1.383(7) . ?
C102 C103 1.388(7) . ?
C103 C104 1.376(7) . ?
C104 C105 1.380(7) . ?
C105 C106 1.386(7) . ?
C11 C12 1.441(9) . ?
C12 C13 1.343(9) . ?
C13 C14 1.443(9) . ?
C14 C15 1.402(9) . ?
C15 C16 1.403(9) . ?
C15 C151 1.498(9) . ?
C151 C152 1.382(7) . ?
C151 C156 1.389(7) . ?
C152 C153 1.385(7) . ?
C153 C154 1.379(7) . ?
C154 C155 1.382(7) . ?
C155 C156 1.381(7) . ?
C16 C17 1.453(8) . ?
C17 C18 1.346(9) . ?
C18 C19 1.438(9) . ?
C19 C20 1.399(9) . ?
C20 C201 1.510(8) . ?
C201 C206 1.368(7) . ?
C201 C202 1.379(7) . ?
C202 C203 1.385(7) . ?
C203 C204 1.375(8) . ?
C204 C205 1.373(8) . ?
C205 C206 1.388(7) . ?
